data_4063597
loop_
_publ_author_name
'Baya, Miguel'
'Esteruelas, Miguel A.'
'O\~nate, Enrique'

_publ_section_title
;
 Analysis of the Aromaticity of Osmabicycles Analogous to the
 Benzimidazolium Cation
;
_journal_issue 16
_journal_name_full Organometallics
_journal_page_first 4404
_journal_paper_doi 10.1021/om200491t
_journal_volume 30
_journal_year 2011
_chemical_formula_sum 'C24 H50 N2 Os P2'
_chemical_formula_weight 618.80
_chemical_name_systematic
; 
 ? 
;
_space_group_IT_number 14
_symmetry_cell_setting monoclinic
_symmetry_space_group_name_Hall '-P 2yn'
_symmetry_space_group_name_H-M 'P 1 21/n 1'
_atom_sites_solution_hydrogens geom
_atom_sites_solution_primary direct
_atom_sites_solution_secondary difmap
_audit_creation_method SHELXL-97
_cell_angle_alpha 90.00
_cell_angle_beta 105.141(2)
_cell_angle_gamma 90.00
_cell_formula_units_Z 4
_cell_length_a 13.9711(17)
_cell_length_b 13.1476(16)
_cell_length_c 15.6273(19)
_cell_measurement_reflns_used 3835
_cell_measurement_temperature 100(2)
_cell_measurement_theta_max 24
_cell_measurement_theta_min 2
_cell_volume 2770.9(6)
_computing_cell_refinement 'SAINT+ v. 6.02 (Bruker AXS, 1999)'
_computing_data_collection 'SMART v. 5.625 (Bruker AXS, 2000)'
_computing_data_reduction 'SAINT+ v. 6.02 (Bruker AXS, 1999)'
_computing_molecular_graphics 'XP, SHELXTL v. 6.1 (Bruker, 2000)'
_computing_publication_material 'XCIF, SHELXTL v. 6.1 (Bruker, 2000)'
_computing_structure_refinement 'SHELXL-97 (Sheldrick, 1997)'
_computing_structure_solution 'SHELXS-97 (Sheldrick, 1990)'
_diffrn_ambient_temperature 100(2)
_diffrn_detector_area_resol_mean 8.26
_diffrn_measured_fraction_theta_full 0.994
_diffrn_measured_fraction_theta_max 0.940
_diffrn_measurement_device_type 'Bruker SMART APEX CCD system'
_diffrn_measurement_method '\w rotations with narrow frames'
_diffrn_radiation_monochromator graphite
_diffrn_radiation_source 'normal-focus sealed tube'
_diffrn_radiation_type MoK\a
_diffrn_radiation_wavelength 0.71073
_diffrn_reflns_av_R_equivalents 0.0797
_diffrn_reflns_av_sigmaI/netI 0.0614
_diffrn_reflns_limit_h_max 18
_diffrn_reflns_limit_h_min -18
_diffrn_reflns_limit_k_max 16
_diffrn_reflns_limit_k_min -16
_diffrn_reflns_limit_l_max 21
_diffrn_reflns_limit_l_min -20
_diffrn_reflns_number 33642
_diffrn_reflns_theta_full 27.50
_diffrn_reflns_theta_max 28.69
_diffrn_reflns_theta_min 1.74
_diffrn_standards_decay_% 0
_exptl_absorpt_coefficient_mu 4.730
_exptl_absorpt_correction_T_max 0.764
_exptl_absorpt_correction_T_min 0.558
_exptl_absorpt_correction_type multi-scan
_exptl_absorpt_process_details
;
 Absorption correction performed with SADABS program. This is based on the
method of Blessing: Blessing, R. H., Acta Crystallogr., Sect. A 1995, 51, 33.
;
_exptl_crystal_colour orange
_exptl_crystal_density_diffrn 1.483
_exptl_crystal_density_method 'not measured'
_exptl_crystal_description 'irregular block'
_exptl_crystal_F_000 1256
_exptl_crystal_size_max 0.12
_exptl_crystal_size_mid 0.12
_exptl_crystal_size_min 0.06
_refine_diff_density_max 0.824
_refine_diff_density_min -0.902
_refine_diff_density_rms 0.155
_refine_ls_extinction_method none
_refine_ls_goodness_of_fit_ref 1.028
_refine_ls_hydrogen_treatment mixed
_refine_ls_matrix_type full
_refine_ls_number_parameters 288
_refine_ls_number_reflns 6721
_refine_ls_number_restraints 0
_refine_ls_restrained_S_all 1.028
_refine_ls_R_factor_all 0.0561
_refine_ls_R_factor_gt 0.0359
_refine_ls_shift/su_max 0.004
_refine_ls_shift/su_mean 0.000
_refine_ls_structure_factor_coef Fsqd
_refine_ls_weighting_details 'calc w=1/[\s^2^(Fo^2^)+(0.0192P)^2^+0.4175P] where P=(Fo^2^+2Fc^2^)/3'
_refine_ls_weighting_scheme calc
_refine_ls_wR_factor_gt 0.0593
_refine_ls_wR_factor_ref 0.0646
_reflns_number_gt 5259
_reflns_number_total 6721
_reflns_threshold_expression >2sigma(I)
_cod_data_source_file om200491t_si_002.cif
_cod_data_source_block mae449bs
_cod_original_sg_symbol_H-M P21/n
_cod_database_code 4063597

loop_
_symmetry_equiv_pos_as_xyz
'x, y, z'
'-x+1/2, y+1/2, -z+1/2'
'-x, -y, -z'
'x-1/2, -y-1/2, z-1/2'

loop_
_atom_site_label
_atom_site_type_symbol
_atom_site_fract_x
_atom_site_fract_y
_atom_site_fract_z
_atom_site_U_iso_or_equiv
_atom_site_adp_type
_atom_site_occupancy
_atom_site_symmetry_multiplicity
_atom_site_calc_flag
_atom_site_refinement_flags
Os Os 0.518212(12) 0.663916(12) 0.217700(11) 0.01473(5) Uani 1 1 d .
H01 H 0.558(3) 0.748(3) 0.274(2) 0.018 Uiso 1 1 d .
H02 H 0.477(3) 0.684(3) 0.121(3) 0.018 Uiso 1 1 d .
P1 P 0.40115(8) 0.78759(8) 0.21360(7) 0.0159(2) Uani 1 1 d .
P2 P 0.65007(8) 0.71521(8) 0.16542(7) 0.0158(2) Uani 1 1 d .
N1 N 0.5239(3) 0.5161(3) 0.1863(2) 0.0188(8) Uani 1 1 d .
H1 H 0.535(4) 0.493(4) 0.143(3) 0.034(15) Uiso 1 1 d .
N2 N 0.4877(3) 0.5910(3) 0.3205(2) 0.0194(8) Uani 1 1 d .
H2 H 0.483(3) 0.618(3) 0.373(3) 0.021(12) Uiso 1 1 d .
C1 C 0.5041(3) 0.4432(3) 0.2428(3) 0.0176(9) Uani 1 1 d .
C2 C 0.4844(3) 0.4864(3) 0.3193(3) 0.0169(9) Uani 1 1 d .
C3 C 0.4640(3) 0.4228(3) 0.3844(3) 0.0205(10) Uani 1 1 d .
H3 H 0.4506 0.4510 0.4360 0.025 Uiso 1 1 calc R
C4 C 0.4635(3) 0.3180(3) 0.3725(3) 0.0248(11) Uani 1 1 d .
H4 H 0.4520 0.2746 0.4174 0.030 Uiso 1 1 calc R
C5 C 0.4797(3) 0.2758(3) 0.2960(3) 0.0228(10) Uani 1 1 d .
H5 H 0.4766 0.2041 0.2882 0.027 Uiso 1 1 calc R
C6 C 0.5001(3) 0.3369(3) 0.2312(3) 0.0197(9) Uani 1 1 d .
H6 H 0.5114 0.3075 0.1792 0.024 Uiso 1 1 calc R
C7 C 0.4170(3) 0.9179(3) 0.1729(3) 0.0204(10) Uani 1 1 d .
H7 H 0.4439 0.9084 0.1201 0.025 Uiso 1 1 calc R
C8 C 0.4962(4) 0.9778(3) 0.2399(3) 0.0293(12) Uani 1 1 d .
H8A H 0.5168 1.0366 0.2105 0.044 Uiso 1 1 calc R
H8B H 0.5536 0.9339 0.2640 0.044 Uiso 1 1 calc R
H8C H 0.4689 1.0013 0.2882 0.044 Uiso 1 1 calc R
C9 C 0.3234(3) 0.9832(3) 0.1405(3) 0.0269(11) Uani 1 1 d .
H9A H 0.2916 0.9923 0.1889 0.040 Uiso 1 1 calc R
H9B H 0.2773 0.9492 0.0906 0.040 Uiso 1 1 calc R
H9C H 0.3416 1.0498 0.1214 0.040 Uiso 1 1 calc R
C10 C 0.3673(3) 0.8005(4) 0.3210(3) 0.0251(11) Uani 1 1 d .
H10 H 0.3457 0.7308 0.3334 0.030 Uiso 1 1 calc R
C11 C 0.4555(4) 0.8249(4) 0.4006(3) 0.0315(12) Uani 1 1 d .
H11A H 0.4753 0.8960 0.3973 0.047 Uiso 1 1 calc R
H11B H 0.5114 0.7803 0.3994 0.047 Uiso 1 1 calc R
H11C H 0.4361 0.8140 0.4558 0.047 Uiso 1 1 calc R
C12 C 0.2799(4) 0.8687(4) 0.3226(3) 0.0362(13) Uani 1 1 d .
H12A H 0.2594 0.8560 0.3770 0.054 Uiso 1 1 calc R
H12B H 0.2246 0.8539 0.2710 0.054 Uiso 1 1 calc R
H12C H 0.2995 0.9401 0.3209 0.054 Uiso 1 1 calc R
C13 C 0.2804(3) 0.7490(3) 0.1378(3) 0.0217(10) Uani 1 1 d .
H13 H 0.2301 0.8009 0.1435 0.026 Uiso 1 1 calc R
C14 C 0.2817(4) 0.7459(4) 0.0406(3) 0.0328(12) Uani 1 1 d .
H14A H 0.3229 0.6888 0.0310 0.049 Uiso 1 1 calc R
H14B H 0.3092 0.8097 0.0249 0.049 Uiso 1 1 calc R
H14C H 0.2140 0.7371 0.0034 0.049 Uiso 1 1 calc R
C15 C 0.2460(4) 0.6468(4) 0.1645(3) 0.0348(13) Uani 1 1 d .
H15A H 0.1855 0.6258 0.1205 0.052 Uiso 1 1 calc R
H15B H 0.2324 0.6530 0.2227 0.052 Uiso 1 1 calc R
H15C H 0.2980 0.5959 0.1675 0.052 Uiso 1 1 calc R
C16 C 0.7633(3) 0.7344(3) 0.2572(3) 0.0189(9) Uani 1 1 d .
H16 H 0.8201 0.7421 0.2298 0.023 Uiso 1 1 calc R
C17 C 0.7600(3) 0.8308(3) 0.3116(3) 0.0235(10) Uani 1 1 d .
H17A H 0.7056 0.8255 0.3402 0.035 Uiso 1 1 calc R
H17B H 0.7492 0.8902 0.2723 0.035 Uiso 1 1 calc R
H17C H 0.8229 0.8384 0.3569 0.035 Uiso 1 1 calc R
C18 C 0.7850(3) 0.6411(3) 0.3180(3) 0.0224(10) Uani 1 1 d .
H18A H 0.8472 0.6517 0.3638 0.034 Uiso 1 1 calc R
H18B H 0.7911 0.5808 0.2830 0.034 Uiso 1 1 calc R
H18C H 0.7307 0.6313 0.3461 0.034 Uiso 1 1 calc R
C19 C 0.6907(3) 0.6107(3) 0.1019(3) 0.0181(9) Uani 1 1 d .
H19 H 0.6911 0.5484 0.1388 0.022 Uiso 1 1 calc R
C20 C 0.6156(3) 0.5870(3) 0.0132(3) 0.0255(11) Uani 1 1 d .
H20A H 0.6246 0.6351 -0.0320 0.038 Uiso 1 1 calc R
H20B H 0.5481 0.5932 0.0200 0.038 Uiso 1 1 calc R
H20C H 0.6262 0.5175 -0.0051 0.038 Uiso 1 1 calc R
C21 C 0.7950(3) 0.6160(3) 0.0884(3) 0.0242(10) Uani 1 1 d .
H21A H 0.8070 0.5557 0.0558 0.036 Uiso 1 1 calc R
H21B H 0.8438 0.6184 0.1463 0.036 Uiso 1 1 calc R
H21C H 0.8012 0.6773 0.0546 0.036 Uiso 1 1 calc R
C22 C 0.6435(3) 0.8354(3) 0.1014(3) 0.0203(9) Uani 1 1 d .
H22 H 0.6226 0.8883 0.1389 0.024 Uiso 1 1 calc R
C23 C 0.7403(4) 0.8759(4) 0.0856(3) 0.0290(11) Uani 1 1 d .
H23A H 0.7607 0.8322 0.0427 0.043 Uiso 1 1 calc R
H23B H 0.7921 0.8759 0.1417 0.043 Uiso 1 1 calc R
H23C H 0.7300 0.9454 0.0624 0.043 Uiso 1 1 calc R
C24 C 0.5623(3) 0.8365(3) 0.0133(3) 0.0248(10) Uani 1 1 d .
H24A H 0.5458 0.9070 -0.0051 0.037 Uiso 1 1 calc R
H24B H 0.5030 0.8019 0.0211 0.037 Uiso 1 1 calc R
H24C H 0.5864 0.8013 -0.0323 0.037 Uiso 1 1 calc R

loop_
_atom_site_aniso_label
_atom_site_aniso_U_11
_atom_site_aniso_U_22
_atom_site_aniso_U_33
_atom_site_aniso_U_23
_atom_site_aniso_U_13
_atom_site_aniso_U_12
Os 0.01456(9) 0.01475(8) 0.01569(8) 0.00015(8) 0.00540(6) 0.00000(8)
P1 0.0160(6) 0.0163(6) 0.0164(5) -0.0008(4) 0.0061(5) 0.0006(5)
P2 0.0154(6) 0.0177(6) 0.0147(5) -0.0004(4) 0.0047(5) -0.0012(5)
N1 0.019(2) 0.019(2) 0.0201(19) -0.0035(16) 0.0085(17) 0.0005(16)
N2 0.023(2) 0.020(2) 0.0152(18) -0.0010(15) 0.0053(17) -0.0023(16)
C1 0.010(2) 0.021(2) 0.021(2) -0.0002(18) 0.0040(18) -0.0033(18)
C2 0.010(2) 0.018(2) 0.021(2) 0.0039(18) 0.0026(17) 0.0007(18)
C3 0.016(2) 0.026(3) 0.018(2) 0.0029(18) 0.0011(19) -0.0028(19)
C4 0.021(3) 0.022(3) 0.030(3) 0.014(2) 0.003(2) -0.003(2)
C5 0.013(2) 0.019(2) 0.037(3) 0.005(2) 0.007(2) -0.0001(19)
C6 0.015(2) 0.017(2) 0.026(2) -0.001(2) 0.0034(18) 0.002(2)
C7 0.025(3) 0.019(2) 0.021(2) 0.0019(18) 0.013(2) 0.0012(19)
C8 0.037(3) 0.017(3) 0.039(3) 0.004(2) 0.021(2) -0.002(2)
C9 0.029(3) 0.020(2) 0.033(3) 0.012(2) 0.009(2) 0.007(2)
C10 0.023(3) 0.031(3) 0.022(2) 0.0011(19) 0.007(2) 0.005(2)
C11 0.034(3) 0.042(3) 0.019(2) 0.000(2) 0.008(2) 0.012(3)
C12 0.038(3) 0.043(3) 0.032(3) 0.004(2) 0.017(2) 0.011(3)
C13 0.018(2) 0.025(2) 0.022(2) -0.0011(19) 0.0045(19) 0.000(2)
C14 0.027(3) 0.048(3) 0.022(3) -0.010(2) 0.005(2) -0.001(2)
C15 0.026(3) 0.030(3) 0.044(3) 0.000(2) 0.001(2) -0.005(2)
C16 0.014(2) 0.025(2) 0.018(2) -0.0002(18) 0.0053(18) -0.0017(19)
C17 0.023(2) 0.026(2) 0.020(2) 0.000(2) 0.0029(19) -0.005(2)
C18 0.021(2) 0.023(3) 0.022(2) -0.0013(18) 0.0045(19) 0.0025(19)
C19 0.020(2) 0.020(2) 0.015(2) 0.0005(17) 0.0057(18) 0.0002(19)
C20 0.021(3) 0.029(3) 0.027(3) -0.008(2) 0.007(2) 0.000(2)
C21 0.021(3) 0.028(3) 0.027(2) -0.004(2) 0.012(2) 0.000(2)
C22 0.022(2) 0.015(2) 0.026(2) 0.0028(19) 0.0089(19) -0.001(2)
C23 0.032(3) 0.029(3) 0.028(3) 0.006(2) 0.010(2) -0.010(2)
C24 0.026(3) 0.025(2) 0.023(2) 0.006(2) 0.007(2) 0.004(2)

loop_
_atom_type_symbol
_atom_type_description
_atom_type_scat_dispersion_real
_atom_type_scat_dispersion_imag
_atom_type_scat_source
C C 0.0033 0.0016 'International Tables Vol C Tables 4.2.6.8 and 6.1.1.4'
H H 0.0000 0.0000 'International Tables Vol C Tables 4.2.6.8 and 6.1.1.4'
N N 0.0061 0.0033 'International Tables Vol C Tables 4.2.6.8 and 6.1.1.4'
P P 0.1023 0.0942 'International Tables Vol C Tables 4.2.6.8 and 6.1.1.4'
Os Os -1.2165 7.6030 'International Tables Vol C Tables 4.2.6.8 and 6.1.1.4'

loop_
_geom_angle_atom_site_label_1
_geom_angle_atom_site_label_2
_geom_angle_atom_site_label_3
_geom_angle
N1 Os N2 76.35(15)
N1 Os P1 138.67(11)
N2 Os P1 93.55(11)
N1 Os P2 96.35(11)
N2 Os P2 141.23(11)
P1 Os P2 114.38(4)
N1 Os H01 149.4(15)
N2 Os H01 90.1(15)
P1 Os H01 68.3(15)
P2 Os H01 77.1(16)
N1 Os H02 87.5(14)
N2 Os H02 142.1(15)
P1 Os H02 76.3(15)
P2 Os H02 73.7(15)
H01 Os H02 118(2)
C13 P1 C7 101.7(2)
C13 P1 C10 101.3(2)
C7 P1 C10 107.7(2)
C13 P1 Os 110.23(15)
C7 P1 Os 120.94(15)
C10 P1 Os 112.67(15)
C16 P2 C22 102.28(19)
C16 P2 C19 101.24(19)
C22 P2 C19 108.6(2)
C16 P2 Os 111.44(14)
C22 P2 Os 120.52(14)
C19 P2 Os 110.79(14)
C1 N1 Os 119.3(3)
C1 N1 H1 114(4)
Os N1 H1 127(4)
C2 N2 Os 118.6(3)
C2 N2 H2 113(3)
Os N2 H2 128(3)
N1 C1 C6 128.0(4)
N1 C1 C2 112.1(4)
C6 C1 C2 119.8(4)
N2 C2 C3 126.8(4)
N2 C2 C1 113.6(4)
C3 C2 C1 119.6(4)
C4 C3 C2 119.3(4)
C4 C3 H3 120.4
C2 C3 H3 120.4
C5 C4 C3 121.0(4)
C5 C4 H4 119.5
C3 C4 H4 119.5
C6 C5 C4 120.7(4)
C6 C5 H5 119.7
C4 C5 H5 119.7
C5 C6 C1 119.5(4)
C5 C6 H6 120.2
C1 C6 H6 120.2
C8 C7 C9 109.9(4)
C8 C7 P1 111.7(3)
C9 C7 P1 117.4(3)
C8 C7 H7 105.7
C9 C7 H7 105.7
P1 C7 H7 105.7
C7 C8 H8A 109.5
C7 C8 H8B 109.5
H8A C8 H8B 109.5
C7 C8 H8C 109.5
H8A C8 H8C 109.5
H8B C8 H8C 109.5
C7 C9 H9A 109.5
C7 C9 H9B 109.5
H9A C9 H9B 109.5
C7 C9 H9C 109.5
H9A C9 H9C 109.5
H9B C9 H9C 109.5
C12 C10 C11 109.9(4)
C12 C10 P1 117.5(3)
C11 C10 P1 114.1(3)
C12 C10 H10 104.6
C11 C10 H10 104.6
P1 C10 H10 104.6
C10 C11 H11A 109.5
C10 C11 H11B 109.5
H11A C11 H11B 109.5
C10 C11 H11C 109.5
H11A C11 H11C 109.5
H11B C11 H11C 109.5
C10 C12 H12A 109.5
C10 C12 H12B 109.5
H12A C12 H12B 109.5
C10 C12 H12C 109.5
H12A C12 H12C 109.5
H12B C12 H12C 109.5
C15 C13 C14 109.6(4)
C15 C13 P1 111.4(3)
C14 C13 P1 113.3(3)
C15 C13 H13 107.4
C14 C13 H13 107.4
P1 C13 H13 107.4
C13 C14 H14A 109.5
C13 C14 H14B 109.5
H14A C14 H14B 109.5
C13 C14 H14C 109.5
H14A C14 H14C 109.5
H14B C14 H14C 109.5
C13 C15 H15A 109.5
C13 C15 H15B 109.5
H15A C15 H15B 109.5
C13 C15 H15C 109.5
H15A C15 H15C 109.5
H15B C15 H15C 109.5
C18 C16 C17 110.3(3)
C18 C16 P2 111.2(3)
C17 C16 P2 113.4(3)
C18 C16 H16 107.2
C17 C16 H16 107.2
P2 C16 H16 107.2
C16 C17 H17A 109.5
C16 C17 H17B 109.5
H17A C17 H17B 109.5
C16 C17 H17C 109.5
H17A C17 H17C 109.5
H17B C17 H17C 109.5
C16 C18 H18A 109.5
C16 C18 H18B 109.5
H18A C18 H18B 109.5
C16 C18 H18C 109.5
H18A C18 H18C 109.5
H18B C18 H18C 109.5
C21 C19 C20 109.6(3)
C21 C19 P2 118.2(3)
C20 C19 P2 113.5(3)
C21 C19 H19 104.7
C20 C19 H19 104.7
P2 C19 H19 104.7
C19 C20 H20A 109.5
C19 C20 H20B 109.5
H20A C20 H20B 109.5
C19 C20 H20C 109.5
H20A C20 H20C 109.5
H20B C20 H20C 109.5
C19 C21 H21A 109.5
C19 C21 H21B 109.5
H21A C21 H21B 109.5
C19 C21 H21C 109.5
H21A C21 H21C 109.5
H21B C21 H21C 109.5
C23 C22 C24 109.1(4)
C23 C22 P2 117.4(3)
C24 C22 P2 114.3(3)
C23 C22 H22 104.9
C24 C22 H22 104.9
P2 C22 H22 104.9
C22 C23 H23A 109.5
C22 C23 H23B 109.5
H23A C23 H23B 109.5
C22 C23 H23C 109.5
H23A C23 H23C 109.5
H23B C23 H23C 109.5
C22 C24 H24A 109.5
C22 C24 H24B 109.5
H24A C24 H24B 109.5
C22 C24 H24C 109.5
H24A C24 H24C 109.5
H24B C24 H24C 109.5

loop_
_geom_bond_atom_site_label_1
_geom_bond_atom_site_label_2
_geom_bond_distance
Os N1 2.010(4)
Os N2 2.011(4)
Os P1 2.2952(11)
Os P2 2.3027(12)
Os H01 1.43(4)
Os H02 1.50(4)
P1 C13 1.861(4)
P1 C7 1.861(4)
P1 C10 1.866(5)
P2 C16 1.854(4)
P2 C22 1.859(4)
P2 C19 1.868(4)
N1 C1 1.379(5)
N1 H1 0.80(5)
N2 C2 1.375(5)
N2 H2 0.91(4)
C1 C6 1.408(6)
C1 C2 1.415(6)
C2 C3 1.403(6)
C3 C4 1.390(6)
C3 H3 0.9500
C4 C5 1.389(6)
C4 H4 0.9500
C5 C6 1.379(6)
C5 H5 0.9500
C6 H6 0.9500
C7 C8 1.528(6)
C7 C9 1.535(6)
C7 H7 1.0000
C8 H8A 0.9800
C8 H8B 0.9800
C8 H8C 0.9800
C9 H9A 0.9800
C9 H9B 0.9800
C9 H9C 0.9800
C10 C12 1.520(6)
C10 C11 1.539(6)
C10 H10 1.0000
C11 H11A 0.9800
C11 H11B 0.9800
C11 H11C 0.9800
C12 H12A 0.9800
C12 H12B 0.9800
C12 H12C 0.9800
C13 C15 1.521(6)
C13 C14 1.525(6)
C13 H13 1.0000
C14 H14A 0.9800
C14 H14B 0.9800
C14 H14C 0.9800
C15 H15A 0.9800
C15 H15B 0.9800
C15 H15C 0.9800
C16 C18 1.533(6)
C16 C17 1.534(6)
C16 H16 1.0000
C17 H17A 0.9800
C17 H17B 0.9800
C17 H17C 0.9800
C18 H18A 0.9800
C18 H18B 0.9800
C18 H18C 0.9800
C19 C21 1.529(6)
C19 C20 1.536(6)
C19 H19 1.0000
C20 H20A 0.9800
C20 H20B 0.9800
C20 H20C 0.9800
C21 H21A 0.9800
C21 H21B 0.9800
C21 H21C 0.9800
C22 C23 1.533(6)
C22 C24 1.539(6)
C22 H22 1.0000
C23 H23A 0.9800
C23 H23B 0.9800
C23 H23C 0.9800
C24 H24A 0.9800
C24 H24B 0.9800
C24 H24C 0.9800
